data_4344152
loop_
_publ_author_name
'Dommaschk, Marcel'
'Thoms, Vanessa'
'Sch\"utt, Christian'
'N\"ather, Christian'
'Puttreddy, Rakesh'
'Rissanen, Kari'
'Herges, Rainer'

_publ_section_title
;
 Coordination-Induced Spin-State Switching with Nickel Chlorin and Nickel
 Isobacteriochlorin.
;
_journal_issue 19
_journal_name_full 'Inorganic chemistry'
_journal_page_first 9390
_journal_page_last 9392
_journal_paper_doi 10.1021/acs.inorgchem.5b01756
_journal_volume 54
_journal_year 2015
_chemical_formula_sum 'C60 H32 F20 N8 Ni'
_chemical_formula_weight 1303.64
_chemical_name_systematic
;
 ?
;
_space_group_crystal_system triclinic
_space_group_IT_number 2
_space_group_name_Hall '-P 1'
_space_group_name_H-M_alt 'P -1'
_symmetry_space_group_name_Hall '-P 1'
_symmetry_space_group_name_H-M 'P -1'
_atom_sites_solution_hydrogens mixed
_audit_creation_method SHELXL-2014
_cell_angle_alpha 78.967(4)
_cell_angle_beta 88.714(4)
_cell_angle_gamma 73.607(3)
_cell_formula_units_Z 3
_cell_length_a 13.8902(6)
_cell_length_b 14.1867(6)
_cell_length_c 24.5324(11)
_cell_measurement_reflns_used 35682
_cell_measurement_temperature 170(2)
_cell_measurement_theta_max 25.00
_cell_measurement_theta_min 1.52
_cell_volume 4549.5(4)
_computing_cell_refinement 'X-Area (STOE & CIE, 2008'
_computing_data_collection 'X-Area (STOE & CIE, 2008'
_computing_data_reduction 'X-Area (STOE & CIE, 2008'
_computing_structure_refinement 'SHELXL-2014 (Sheldrick, 2014)'
_computing_structure_solution 'SHELXS-97 (Sheldrick, 2008)'
_diffrn_ambient_temperature 170(2)
_diffrn_measured_fraction_theta_full 0.966
_diffrn_measured_fraction_theta_max 0.992
_diffrn_measurement_device_type 'IPDS-2 (STOE & CIE)'
_diffrn_measurement_method 'Omega scans'
_diffrn_radiation_type MoK\a
_diffrn_radiation_wavelength 0.71073
_diffrn_reflns_av_R_equivalents 0.0626
_diffrn_reflns_av_unetI/netI 0.0896
_diffrn_reflns_laue_measured_fraction_full 0.966
_diffrn_reflns_laue_measured_fraction_max 0.992
_diffrn_reflns_limit_h_max 16
_diffrn_reflns_limit_h_min -16
_diffrn_reflns_limit_k_max 16
_diffrn_reflns_limit_k_min -16
_diffrn_reflns_limit_l_max 29
_diffrn_reflns_limit_l_min -29
_diffrn_reflns_number 35682
_diffrn_reflns_point_group_measured_fraction_full 0.966
_diffrn_reflns_point_group_measured_fraction_max 0.992
_diffrn_reflns_theta_full 25.242
_diffrn_reflns_theta_max 25.004
_diffrn_reflns_theta_min 1.525
_exptl_absorpt_coefficient_mu 0.426
_exptl_absorpt_correction_type none
_exptl_crystal_density_diffrn 1.427
_exptl_crystal_description block
_exptl_crystal_F_000 1968
_exptl_crystal_size_max 0.3
_exptl_crystal_size_mid 0.08
_exptl_crystal_size_min 0.08
_platon_squeeze_details
;
;
_refine_diff_density_max 0.311
_refine_diff_density_min -0.394
_refine_diff_density_rms 0.055
_refine_ls_extinction_method none
_refine_ls_goodness_of_fit_ref 0.939
_refine_ls_hydrogen_treatment constr
_refine_ls_matrix_type full
_refine_ls_number_parameters 1247
_refine_ls_number_reflns 15899
_refine_ls_number_restraints 41
_refine_ls_restrained_S_all 0.940
_refine_ls_R_factor_all 0.1263
_refine_ls_R_factor_gt 0.0664
_refine_ls_shift/su_max 0.000
_refine_ls_shift/su_mean 0.000
_refine_ls_structure_factor_coef Fsqd
_refine_ls_weighting_details 'w=1/[\s^2^(Fo^2^)+(0.0774P)^2^] where P=(Fo^2^+2Fc^2^)/3'
_refine_ls_weighting_scheme calc
_refine_ls_wR_factor_gt 0.1432
_refine_ls_wR_factor_ref 0.1663
_reflns_Friedel_coverage 0.000
_reflns_number_gt 8429
_reflns_number_total 15899
_reflns_threshold_expression 'I > 2\s(I)'
_cod_data_source_file ic5b01756_si_002.cif
_cod_data_source_block herges98_(3*2Py)
_cod_depositor_comments 'Adding full bibliography for 4344148--4344152.cif.'
_cod_database_code 4344152
_shelx_space_group_comment
;
The symmetry employed for this shelxl refinement is uniquely defined
by the following loop, which should always be used as a source of
symmetry information in preference to the above space-group names.
They are only intended as comments.
;
_shelxl_version_number 2014-3

loop_
_space_group_symop_operation_xyz
'x, y, z'
'-x, -y, -z'

loop_
_atom_site_label
_atom_site_type_symbol
_atom_site_fract_x
_atom_site_fract_y
_atom_site_fract_z
_atom_site_U_iso_or_equiv
_atom_site_adp_type
_atom_site_occupancy
_atom_site_site_symmetry_order
_atom_site_calc_flag
_atom_site_refinement_flags_posn
_atom_site_refinement_flags_adp
_atom_site_refinement_flags_occupancy
_atom_site_disorder_assembly
_atom_site_disorder_group
Ni1 Ni 0.65664(4) 0.10800(4) 0.15239(2) 0.04580(16) Uani 1 1 d . . . . .
N1 N 0.5022(3) 0.1449(3) 0.16101(15) 0.0490(9) Uani 1 1 d . . . . .
N2 N 0.6514(3) -0.0122(3) 0.11662(15) 0.0478(9) Uani 1 1 d . . . . .
N3 N 0.8071(3) 0.0775(3) 0.14073(16) 0.0505(9) Uani 1 1 d . . . . .
N4 N 0.6630(3) 0.2233(3) 0.18972(16) 0.0496(9) Uani 1 1 d . . . . .
C1 C 0.4442(4) 0.2295(3) 0.17909(19) 0.0494(11) Uani 1 1 d . . . . .
C2 C 0.3339(4) 0.2472(3) 0.1677(2) 0.0522(11) Uani 1 1 d . . . . .
H2 H 0.2934 0.2585 0.2012 0.063 Uiso 1 1 calc R U . . .
C3 C 0.3300(3) 0.1508(4) 0.1487(2) 0.0520(11) Uani 1 1 d . . . . .
H3 H 0.2964 0.1101 0.1763 0.062 Uiso 1 1 calc R U . . .
C4 C 0.4398(3) 0.0968(3) 0.14390(19) 0.0494(11) Uani 1 1 d . . . . .
C5 C 0.4720(3) 0.0069(3) 0.12404(19) 0.0481(11) Uani 1 1 d . . . . .
C6 C 0.5692(3) -0.0436(3) 0.11182(18) 0.0467(10) Uani 1 1 d . . . . .
C7 C 0.5915(3) -0.1403(3) 0.0912(2) 0.0494(11) Uani 1 1 d . . . . .
H7 H 0.5547 -0.1305 0.0550 0.059 Uiso 1 1 calc R U . . .
C8 C 0.7058(3) -0.1665(3) 0.0831(2) 0.0508(11) Uani 1 1 d . . . . .
H8 H 0.7208 -0.1673 0.0431 0.061 Uiso 1 1 calc R U . . .
C9 C 0.7348(3) -0.0816(3) 0.10115(18) 0.0486(11) Uani 1 1 d . . . . .
C10 C 0.8310(3) -0.0741(3) 0.10100(19) 0.0491(11) Uani 1 1 d . . . . .
C11 C 0.8653(3) 0.0021(3) 0.11696(19) 0.0496(11) Uani 1 1 d . . . . .
C12 C 0.9656(4) 0.0103(4) 0.1114(2) 0.0568(12) Uani 1 1 d . . . . .
H12 H 1.0196 -0.0322 0.0954 0.068 Uiso 1 1 calc R U . . .
C13 C 0.9690(4) 0.0900(4) 0.1333(2) 0.0583(13) Uani 1 1 d . . . . .
H13 H 1.0261 0.1134 0.1360 0.070 Uiso 1 1 calc R U . . .
C14 C 0.8716(4) 0.1319(4) 0.1515(2) 0.0529(12) Uani 1 1 d . . . . .
C15 C 0.8421(4) 0.2121(4) 0.1797(2) 0.0517(11) Uani 1 1 d . . . . .
C16 C 0.7472(4) 0.2532(4) 0.19865(19) 0.0510(11) Uani 1 1 d . . . . .
C17 C 0.7196(4) 0.3362(4) 0.2265(2) 0.0545(12) Uani 1 1 d . . . . .
H17 H 0.7636 0.3695 0.2382 0.065 Uiso 1 1 calc R U . . .
C18 C 0.6191(4) 0.3585(4) 0.23290(19) 0.0525(12) Uani 1 1 d . . . . .
H18 H 0.5791 0.4104 0.2499 0.063 Uiso 1 1 calc R U . . .
C19 C 0.5851(4) 0.2891(4) 0.20915(19) 0.0500(11) Uani 1 1 d . . . . .
C20 C 0.4822(3) 0.2921(3) 0.20283(19) 0.0480(11) Uani 1 1 d . . . . .
C21 C 0.2932(4) 0.3297(4) 0.1170(2) 0.0637(14) Uani 1 1 d D . . . .
H21A H 0.2610 0.3946 0.1281 0.076 Uiso 0.8 1 calc R U P A 1
H21B H 0.3471 0.3376 0.0909 0.076 Uiso 0.8 1 calc R U P A 1
H21C H 0.2264 0.3717 0.1251 0.076 Uiso 0.2 1 calc R U P B 2
H21D H 0.3386 0.3730 0.1094 0.076 Uiso 0.2 1 calc R U P B 2
C22 C 0.2714(4) 0.1875(4) 0.0926(2) 0.0632(14) Uani 1 1 d D . . . .
H22A H 0.3175 0.1807 0.0614 0.076 Uiso 0.8 1 calc R U P C 1
H22B H 0.2228 0.1490 0.0899 0.076 Uiso 0.8 1 calc R U P C 1
H22C H 0.2980 0.1405 0.0672 0.076 Uiso 0.2 1 calc R U P D 2
H22D H 0.1994 0.1924 0.0980 0.076 Uiso 0.2 1 calc R U P D 2
N5 N 0.2193(4) 0.2927(4) 0.0921(2) 0.0554(13) Uani 0.8 1 d D . P E 1
N5' N 0.2845(16) 0.2895(12) 0.0688(7) 0.100(9) Uiso 0.2 1 d D . P E 2
C23 C 0.1914(5) 0.3490(5) 0.0342(3) 0.091(2) Uani 1 1 d D . . . .
H23A H 0.1566 0.4192 0.0349 0.136 Uiso 0.8 1 calc R U P E 1
H23B H 0.2522 0.3453 0.0127 0.136 Uiso 0.8 1 calc R U P E 1
H23C H 0.1470 0.3196 0.0169 0.136 Uiso 0.8 1 calc R U P E 1
H23D H 0.1878 0.3194 0.0016 0.136 Uiso 0.2 1 calc R U P E 2
H23E H 0.1320 0.3481 0.0564 0.136 Uiso 0.2 1 calc R U P E 2
H23F H 0.1936 0.4183 0.0221 0.136 Uiso 0.2 1 calc R U P E 2
C24 C 0.5764(4) -0.2307(4) 0.1317(2) 0.0586(12) Uani 1 1 d . . . . .
H24A H 0.5798 -0.2224 0.1707 0.070 Uiso 1 1 calc R U . . .
H24B H 0.5114 -0.2423 0.1242 0.070 Uiso 1 1 calc R U . . .
N6 N 0.6607(3) -0.3119(3) 0.11990(18) 0.0596(10) Uani 1 1 d . . . . .
C25 C 0.7469(4) -0.2711(4) 0.1182(2) 0.0573(12) Uani 1 1 d . . . . .
H25A H 0.8046 -0.3116 0.1006 0.069 Uiso 1 1 calc R U . . .
H25B H 0.7679 -0.2680 0.1560 0.069 Uiso 1 1 calc R U . . .
C26 C 0.6742(5) -0.4054(4) 0.1600(3) 0.0808(17) Uani 1 1 d . . . . .
H26A H 0.7323 -0.4564 0.1503 0.121 Uiso 1 1 calc R U . . .
H26B H 0.6139 -0.4281 0.1594 0.121 Uiso 1 1 calc R U . . .
H26C H 0.6855 -0.3943 0.1973 0.121 Uiso 1 1 calc R U . . .
C31 C 0.4080(4) 0.3786(4) 0.22005(19) 0.0502(11) Uani 1 1 d . . . . .
C32 C 0.3921(4) 0.4744(4) 0.1899(2) 0.0575(12) Uani 1 1 d . . . . .
C33 C 0.3283(4) 0.5570(4) 0.2033(2) 0.0643(14) Uani 1 1 d . . . . .
C34 C 0.2718(4) 0.5458(4) 0.2497(3) 0.0663(15) Uani 1 1 d . . . . .
C35 C 0.2825(4) 0.4532(4) 0.2811(2) 0.0630(14) Uani 1 1 d . . . . .
C36 C 0.3502(4) 0.3713(4) 0.2664(2) 0.0540(12) Uani 1 1 d . . . . .
F31 F 0.4461(3) 0.4878(2) 0.14347(13) 0.0741(8) Uani 1 1 d . . . . .
F32 F 0.3179(3) 0.6478(2) 0.17226(16) 0.0942(11) Uani 1 1 d . . . . .
F33 F 0.2067(3) 0.6263(2) 0.26462(16) 0.0932(11) Uani 1 1 d . . . . .
F34 F 0.2266(3) 0.4420(3) 0.32591(14) 0.0910(11) Uani 1 1 d . . . . .
F35 F 0.3582(2) 0.2803(2) 0.29816(12) 0.0705(8) Uani 1 1 d . . . . .
C41 C 0.3910(3) -0.0418(3) 0.1171(2) 0.0491(11) Uani 1 1 d . . . . .
C42 C 0.3545(3) -0.0470(3) 0.0660(2) 0.0496(11) Uani 1 1 d . . . . .
C43 C 0.2825(4) -0.0937(4) 0.0605(2) 0.0542(12) Uani 1 1 d . . . . .
C44 C 0.2436(4) -0.1368(4) 0.1078(2) 0.0577(13) Uani 1 1 d . . . . .
C45 C 0.2760(4) -0.1329(4) 0.1591(2) 0.0579(12) Uani 1 1 d . . . . .
C46 C 0.3501(4) -0.0865(4) 0.1630(2) 0.0514(11) Uani 1 1 d . . . . .
F41 F 0.3910(2) -0.0035(2) 0.01899(11) 0.0611(7) Uani 1 1 d . . . . .
F42 F 0.2496(2) -0.0972(2) 0.01035(13) 0.0693(8) Uani 1 1 d . . . . .
F43 F 0.1726(2) -0.1823(2) 0.10235(14) 0.0733(9) Uani 1 1 d . . . . .
F44 F 0.2366(2) -0.1733(2) 0.20480(13) 0.0719(8) Uani 1 1 d . . . . .
F45 F 0.3824(2) -0.0871(2) 0.21431(11) 0.0633(7) Uani 1 1 d . . . . .
C51 C 0.9113(4) -0.1590(4) 0.0861(2) 0.0522(12) Uani 1 1 d . . . . .
C52 C 0.9312(4) -0.1734(4) 0.0330(2) 0.0585(13) Uani 1 1 d . . . . .
C53 C 1.0059(5) -0.2519(4) 0.0203(3) 0.0722(16) Uani 1 1 d . . . . .
C54 C 1.0634(4) -0.3222(4) 0.0628(3) 0.0713(16) Uani 1 1 d . . . . .
C55 C 1.0443(4) -0.3113(4) 0.1161(3) 0.0664(15) Uani 1 1 d . . . . .
C56 C 0.9711(4) -0.2314(4) 0.1277(2) 0.0568(12) Uani 1 1 d . . . . .
F51 F 0.8781(2) -0.1064(2) -0.01006(13) 0.0743(8) Uani 1 1 d . . . . .
F52 F 1.0247(3) -0.2625(3) -0.03262(16) 0.1030(13) Uani 1 1 d . . . . .
F53 F 1.1363(3) -0.4003(2) 0.05123(19) 0.1022(13) Uani 1 1 d . . . . .
F54 F 1.1009(3) -0.3791(2) 0.15816(17) 0.0920(11) Uani 1 1 d . . . . .
F55 F 0.9560(2) -0.2236(2) 0.18098(13) 0.0737(8) Uani 1 1 d . . . . .
C61 C 0.9198(3) 0.2654(3) 0.1858(2) 0.0497(11) Uani 1 1 d . . . . .
C62 C 0.9900(4) 0.2325(4) 0.2290(2) 0.0562(12) Uani 1 1 d . . . . .
C63 C 1.0613(4) 0.2810(4) 0.2349(2) 0.0647(14) Uani 1 1 d . . . . .
C64 C 1.0611(4) 0.3656(4) 0.1973(3) 0.0668(15) Uani 1 1 d . . . . .
C65 C 0.9928(4) 0.4008(4) 0.1541(2) 0.0618(13) Uani 1 1 d . . . . .
C66 C 0.9229(4) 0.3490(4) 0.1491(2) 0.0544(12) Uani 1 1 d . . . . .
F61 F 0.9895(2) 0.1519(2) 0.26847(13) 0.0733(8) Uani 1 1 d . . . . .
F62 F 1.1289(3) 0.2478(3) 0.27715(15) 0.0902(10) Uani 1 1 d . . . . .
F63 F 1.1287(2) 0.4154(2) 0.20334(16) 0.0849(10) Uani 1 1 d . . . . .
F64 F 0.9921(3) 0.4841(2) 0.11657(15) 0.0830(9) Uani 1 1 d . . . . .
F65 F 0.8563(2) 0.3860(2) 0.10522(12) 0.0645(7) Uani 1 1 d . . . . .
N71 N 0.6241(3) 0.2139(3) 0.07287(16) 0.0509(9) Uani 1 1 d . . . . .
C71 C 0.5494(4) 0.2178(4) 0.0385(2) 0.0565(12) Uani 1 1 d . . . . .
H71 H 0.5168 0.1664 0.0464 0.068 Uiso 1 1 calc R U . . .
C72 C 0.5167(4) 0.2923(4) -0.0079(2) 0.0677(14) Uani 1 1 d . . . . .
H72 H 0.4630 0.2922 -0.0311 0.081 Uiso 1 1 calc R U . . .
C73 C 0.5641(5) 0.3667(5) -0.0196(2) 0.0788(17) Uani 1 1 d . . . . .
H73 H 0.5423 0.4202 -0.0506 0.095 Uiso 1 1 calc R U . . .
C74 C 0.6434(5) 0.3624(5) 0.0141(3) 0.0840(18) Uani 1 1 d . . . . .
H74 H 0.6790 0.4114 0.0062 0.101 Uiso 1 1 calc R U . . .
C75 C 0.6704(4) 0.2848(4) 0.0600(2) 0.0690(14) Uani 1 1 d . . . . .
H75 H 0.7249 0.2825 0.0834 0.083 Uiso 1 1 calc R U . . .
N72 N 0.6811(3) 0.0030(3) 0.23173(17) 0.0624(11) Uani 1 1 d . . . . .
C76 C 0.6150(10) -0.0357(10) 0.2561(5) 0.075(3) Uiso 0.5 1 d D . P F 1
H76 H 0.5521 -0.0197 0.2369 0.090 Uiso 0.5 1 calc R U P F 1
C77 C 0.6261(12) -0.0992(11) 0.3082(6) 0.102(6) Uiso 0.5 1 d D . P F 1
H77 H 0.5735 -0.1243 0.3246 0.122 Uiso 0.5 1 calc R U P F 1
C78 C 0.7227(10) -0.1233(10) 0.3348(6) 0.092(4) Uiso 0.5 1 d D . P F 1
H78 H 0.7340 -0.1592 0.3721 0.111 Uiso 0.5 1 calc R U P F 1
C79 C 0.7983(10) -0.0950(11) 0.3068(5) 0.090(4) Uiso 0.5 1 d D . P F 1
H79 H 0.8655 -0.1218 0.3210 0.108 Uiso 0.5 1 calc R U P F 1
C80 C 0.7762(9) -0.0256(9) 0.2564(5) 0.070(3) Uiso 0.5 1 d D . P F 1
H80 H 0.8268 0.0018 0.2391 0.084 Uiso 0.5 1 calc R U P F 1
C76' C 0.5981(8) 0.0048(9) 0.2663(4) 0.060(3) Uiso 0.5 1 d D . P F 2
H76' H 0.5375 0.0568 0.2563 0.072 Uiso 0.5 1 calc R U P F 2
C77' C 0.6014(11) -0.0659(11) 0.3141(6) 0.091(5) Uiso 0.5 1 d D . P F 2
H77' H 0.5468 -0.0611 0.3385 0.109 Uiso 0.5 1 calc R U P F 2
C78' C 0.6913(14) -0.1463(12) 0.3246(7) 0.130(7) Uiso 0.5 1 d D . P F 2
H78' H 0.6935 -0.2017 0.3538 0.156 Uiso 0.5 1 calc R U P F 2
C79' C 0.7735(13) -0.1461(13) 0.2944(7) 0.119(5) Uiso 0.5 1 d D . P F 2
H79' H 0.8358 -0.1957 0.3041 0.143 Uiso 0.5 1 calc R U P F 2
C80' C 0.7619(10) -0.0674(10) 0.2470(5) 0.079(3) Uiso 0.5 1 d D . P F 2
H80' H 0.8189 -0.0672 0.2249 0.095 Uiso 0.5 1 calc R U P F 2
Ni2 Ni 1.5000 1.0000 0.5000 0.0720(3) Uani 1 2 d S . P Z .
N81 N 1.4933(4) 0.8822(4) 0.46424(19) 0.0811(15) Uani 1 1 d . . . . .
N82 N 1.6308(4) 0.9124(3) 0.54219(17) 0.0703(12) Uani 1 1 d . . . . .
C81 C 1.4169(5) 0.8806(4) 0.4295(2) 0.0756(16) Uani 1 1 d . . . . .
C82 C 1.4315(6) 0.7822(6) 0.4155(3) 0.105(2) Uani 1 1 d . . . . .
H82 H 1.3773 0.7559 0.4347 0.126 Uiso 0.5 1 calc R U P G 1
H82A H 1.3893 0.7629 0.3919 0.126 Uiso 0.5 1 d R U P H 2
C83 C 1.5246(5) 0.7202(6) 0.4446(3) 0.097(2) Uani 1 1 d . . . . .
H83 H 1.5064 0.6684 0.4733 0.117 Uiso 0.5 1 calc R U P I 1
H83A H 1.5578 0.6513 0.4438 0.117 Uiso 0.5 1 d R U P J 2
C84 C 1.5580(5) 0.7859(5) 0.4749(2) 0.0788(17) Uani 1 1 d . . . . .
C85 C 1.6433(5) 0.7571(4) 0.5087(2) 0.0736(16) Uani 1 1 d . . . . .
C86 C 1.6790(5) 0.8141(5) 0.5394(2) 0.0741(16) Uani 1 1 d . . . . .
C87 C 1.7722(5) 0.7777(5) 0.5731(2) 0.0749(16) Uani 1 1 d . . . . .
H87 H 1.7729 0.7173 0.6019 0.090 Uiso 0.5 1 calc R U P K 1
H87A H 1.8202 0.7129 0.5771 0.090 Uiso 0.5 1 d R U P L 2
C88 C 1.7780(5) 0.8610(5) 0.5981(2) 0.0807(17) Uani 1 1 d . . . . .
H88 H 1.7749 0.8418 0.6393 0.097 Uiso 0.5 1 calc R U P M 1
H88A H 1.8296 0.8624 0.6231 0.097 Uiso 0.5 1 d R U P N 2
C89 C 1.6887(5) 0.9417(4) 0.5772(2) 0.0708(15) Uani 1 1 d . . . . .
C90 C 1.6651(5) 1.0369(5) 0.5901(2) 0.0730(15) Uani 1 1 d . . . . .
C91 C 1.4307(11) 0.7624(11) 0.3554(6) 0.100(4) Uiso 0.5 1 d D . P . .
H91A H 1.3636 0.7592 0.3447 0.120 Uiso 0.3 1 calc R U P O 1
H91B H 1.4485 0.8161 0.3287 0.120 Uiso 0.3 1 calc R U P O 1
H91C H 1.3994 0.7090 0.3523 0.120 Uiso 0.2 1 calc R U P P 2
H91D H 1.3998 0.8237 0.3277 0.120 Uiso 0.2 1 calc R U P P 2
C92 C 1.5827(11) 0.6648(13) 0.4000(6) 0.110(5) Uiso 0.5 1 d D . P . .
H92A H 1.6319 0.6992 0.3827 0.132 Uiso 0.3 1 calc R U P Q 1
H92B H 1.6194 0.5951 0.4171 0.132 Uiso 0.3 1 calc R U P Q 1
H92C H 1.6559 0.6546 0.4040 0.132 Uiso 0.2 1 calc R U P R 2
H92D H 1.5695 0.5993 0.4016 0.132 Uiso 0.2 1 calc R U P R 2
N83' N 1.5065(13) 0.6654(13) 0.3565(8) 0.096(5) Uiso 0.3 1 d D . P S 1
N83 N 1.544(2) 0.729(2) 0.3534(12) 0.092(8) Uiso 0.2 1 d . . P S 2
C93 C 1.5606(18) 0.6834(18) 0.3103(10) 0.169(8) Uiso 0.5 1 d . . P . .
H93A H 1.6136 0.6222 0.3074 0.253 Uiso 0.3 1 calc R U P S 1
H93B H 1.5160 0.7039 0.2772 0.253 Uiso 0.3 1 calc R U P S 1
H93C H 1.5909 0.7368 0.3133 0.253 Uiso 0.3 1 calc R U P S 1
H93D H 1.5318 0.7317 0.2765 0.253 Uiso 0.2 1 calc R U P S 2
H93E H 1.6330 0.6561 0.3065 0.253 Uiso 0.2 1 calc R U P S 2
H93F H 1.5290 0.6288 0.3160 0.253 Uiso 0.2 1 calc R U P S 2
C94 C 1.8757(11) 0.7620(11) 0.5398(6) 0.095(4) Uiso 0.5 1 d . . P . .
H94A H 1.9025 0.6912 0.5360 0.114 Uiso 0.3 1 calc R U P T 1
H94B H 1.8638 0.8045 0.5021 0.114 Uiso 0.3 1 calc R U P T 1
H94C H 1.9297 0.7113 0.5637 0.114 Uiso 0.2 1 calc R U P U 2
H94D H 1.8674 0.7352 0.5063 0.114 Uiso 0.2 1 calc R U P U 2
C95 C 1.8846(10) 0.8882(10) 0.5827(5) 0.081(3) Uiso 0.5 1 d . . P . .
H95A H 1.8767 0.9411 0.5489 0.098 Uiso 0.3 1 calc R U P V 1
H95B H 1.9111 0.9098 0.6138 0.098 Uiso 0.3 1 calc R U P V 1
H95C H 1.8765 0.9610 0.5778 0.098 Uiso 0.2 1 calc R U P W 2
H95D H 1.9384 0.8513 0.6110 0.098 Uiso 0.2 1 calc R U P W 2
N84 N 1.9494(12) 0.7917(12) 0.5731(6) 0.070(4) Uiso 0.3 1 d . . P X 1
C96 C 2.0362(17) 0.8051(18) 0.5447(9) 0.089(6) Uiso 0.3 1 d . . P X 1
H96A H 2.0787 0.7403 0.5385 0.133 Uiso 0.3 1 calc R U P X 1
H96B H 2.0159 0.8505 0.5088 0.133 Uiso 0.3 1 calc R U P X 1
H96C H 2.0738 0.8339 0.5670 0.133 Uiso 0.3 1 calc R U P X 1
N84' N 1.906(3) 0.848(3) 0.5235(17) 0.132(12) Uiso 0.2 1 d . . P X 2
C96' C 1.986(3) 0.858(3) 0.5024(14) 0.086(9) Uiso 0.2 1 d . . P X 2
H96D H 1.9846 0.9292 0.4955 0.129 Uiso 0.2 1 calc R U P X 2
H96E H 2.0428 0.8193 0.5280 0.129 Uiso 0.2 1 calc R U P X 2
H96F H 1.9945 0.8344 0.4672 0.129 Uiso 0.2 1 calc R U P X 2
C101 C 1.7034(5) 0.6505(5) 0.5160(3) 0.0805(17) Uani 1 1 d . . . . .
C102 C 1.796(2) 0.6207(11) 0.4833(8) 0.076(6) Uani 0.55 1 d D . P Y 1
C103 C 1.8458(13) 0.5213(8) 0.4910(5) 0.092(6) Uani 0.55 1 d D . P Y 1
C104 C 1.8377(18) 0.4541(9) 0.5303(7) 0.098(6) Uani 0.55 1 d D . P Y 1
C105 C 1.7513(13) 0.4690(10) 0.5602(7) 0.090(5) Uani 0.55 1 d D . P Y 1
C106 C 1.6931(16) 0.5734(12) 0.5543(8) 0.089(8) Uani 0.55 1 d D . P Y 1
F101 F 1.8231(7) 0.6902(7) 0.4461(4) 0.095(3) Uani 0.55 1 d D . P Y 1
F102 F 1.9363(8) 0.5000(7) 0.4612(4) 0.122(3) Uani 0.55 1 d D . P Y 1
F103 F 1.8934(9) 0.3584(5) 0.5389(4) 0.114(3) Uani 0.55 1 d D . P Y 1
F104 F 1.7316(10) 0.4053(7) 0.6014(6) 0.146(5) Uani 0.55 1 d D . P Y 1
F105 F 1.6050(7) 0.5894(7) 0.5819(4) 0.114(3) Uani 0.55 1 d D . P Y 1
C202 C 1.772(2) 0.6114(16) 0.4853(15) 0.091(13) Uiso 0.45 1 d D . P Y 2
C203 C 1.829(3) 0.5141(18) 0.5042(15) 0.19(2) Uiso 0.45 1 d D . P Y 2
C204 C 1.7969(18) 0.4507(13) 0.5372(11) 0.087(8) Uiso 0.45 1 d D . P Y 2
C205 C 1.7277(17) 0.4821(13) 0.5754(9) 0.082(7) Uiso 0.45 1 d D . P Y 2
C206 C 1.671(3) 0.5865(16) 0.5588(12) 0.099(11) Uiso 0.45 1 d D . P Y 2
F201 F 1.7913(9) 0.6712(10) 0.4395(6) 0.093(4) Uiso 0.45 1 d D . P Y 2
F202 F 1.8877(15) 0.4763(15) 0.4611(8) 0.175(8) Uiso 0.45 1 d D . P Y 2
F203 F 1.8407(13) 0.3497(12) 0.5501(8) 0.165(8) Uiso 0.45 1 d D . P Y 2
F204 F 1.6970(16) 0.4241(14) 0.6149(8) 0.161(8) Uiso 0.45 1 d D . P Y 2
F205 F 1.6135(10) 0.6210(10) 0.6004(5) 0.107(5) Uiso 0.45 1 d D . P Y 2
C111 C 1.7406(4) 1.0515(4) 0.6285(2) 0.0706(15) Uani 1 1 d . . . . .
C112 C 1.7493(4) 1.0085(4) 0.6843(2) 0.0667(14) Uani 1 1 d . . . . .
C113 C 1.8198(4) 1.0169(4) 0.7195(2) 0.0680(14) Uani 1 1 d . . . . .
C114 C 1.8845(5) 1.0711(5) 0.7003(3) 0.0774(16) Uani 1 1 d . . . . .
C115 C 1.8788(6) 1.1164(6) 0.6455(3) 0.094(2) Uani 1 1 d . . . . .
C116 C 1.8068(6) 1.1066(5) 0.6109(3) 0.0890(19) Uani 1 1 d . . . . .
F111 F 1.6862(2) 0.9547(3) 0.70574(12) 0.0748(8) Uani 1 1 d . . . . .
F112 F 1.8279(2) 0.9706(2) 0.77328(12) 0.0719(8) Uani 1 1 d . . . . .
F113 F 1.9553(3) 1.0787(3) 0.73361(16) 0.0958(11) Uani 1 1 d . . . . .
F114 F 1.9413(4) 1.1699(4) 0.6256(2) 0.1298(16) Uani 1 1 d . . . . .
F115 F 1.8030(4) 1.1506(4) 0.55642(16) 0.1219(14) Uani 1 1 d . . . . .
N121 N 1.4106(4) 0.9455(4) 0.56706(18) 0.0761(13) Uani 1 1 d . . . . .
C121 C 1.3118(11) 0.9930(12) 0.5725(6) 0.097(4) Uiso 0.55 1 d . . P Z 1
H121 H 1.2822 1.0536 0.5471 0.116 Uiso 0.55 1 calc R U P Z 1
C122 C 1.2515(13) 0.9578(13) 0.6131(7) 0.114(5) Uiso 0.55 1 d . . P Z 1
H122 H 1.1827 0.9942 0.6134 0.137 Uiso 0.55 1 calc R U P Z 1
C123 C 1.2872(15) 0.8746(15) 0.6515(9) 0.106(7) Uiso 0.55 1 d . . P Z 1
H123 H 1.2470 0.8533 0.6805 0.128 Uiso 0.55 1 calc R U P Z 1
C124 C 1.3916(12) 0.8185(12) 0.6464(6) 0.093(4) Uiso 0.55 1 d . . P Z 1
H124 H 1.4217 0.7554 0.6695 0.112 Uiso 0.55 1 calc R U P Z 1
C125 C 1.4431(10) 0.8632(10) 0.6061(5) 0.080(3) Uiso 0.55 1 d . . P Z 1
H125 H 1.5129 0.8304 0.6060 0.096 Uiso 0.55 1 calc R U P Z 1
C221 C 1.3232(12) 0.9414(12) 0.5601(7) 0.083(4) Uiso 0.45 1 d . . P Z 2
H221 H 1.2912 0.9719 0.5247 0.099 Uiso 0.45 1 calc R U P Z 2
C222 C 1.2693(13) 0.8963(13) 0.5994(7) 0.092(4) Uiso 0.45 1 d . . P Z 2
H222 H 1.2028 0.8956 0.5920 0.110 Uiso 0.45 1 calc R U P Z 2
C223 C 1.3180(19) 0.8522(15) 0.6504(8) 0.080(6) Uiso 0.45 1 d . . P Z 2
H223 H 1.2882 0.8137 0.6780 0.096 Uiso 0.45 1 calc R U P Z 2
C224 C 1.4024(13) 0.8636(14) 0.6597(8) 0.100(5) Uiso 0.45 1 d . . P Z 2
H224 H 1.4307 0.8401 0.6963 0.121 Uiso 0.45 1 calc R U P Z 2
C225 C 1.4581(13) 0.9094(13) 0.6188(7) 0.091(4) Uiso 0.45 1 d . . P Z 2
H225 H 1.5230 0.9146 0.6265 0.109 Uiso 0.45 1 calc R U P Z 2

loop_
_atom_site_aniso_label
_atom_site_aniso_U_11
_atom_site_aniso_U_22
_atom_site_aniso_U_33
_atom_site_aniso_U_23
_atom_site_aniso_U_13
_atom_site_aniso_U_12
Ni1 0.0440(3) 0.0442(3) 0.0503(3) -0.0091(3) -0.0013(3) -0.0141(3)
N1 0.051(2) 0.046(2) 0.052(2) -0.0098(18) 0.0012(18) -0.0169(18)
N2 0.043(2) 0.051(2) 0.048(2) -0.0077(18) -0.0009(17) -0.0115(18)
N3 0.046(2) 0.048(2) 0.058(2) -0.0115(19) 0.0009(18) -0.0139(18)
N4 0.046(2) 0.046(2) 0.054(2) -0.0054(18) 0.0008(18) -0.0108(18)
C1 0.051(3) 0.046(3) 0.052(3) -0.009(2) 0.004(2) -0.015(2)
C2 0.048(3) 0.050(3) 0.059(3) -0.014(2) 0.002(2) -0.013(2)
C3 0.044(3) 0.056(3) 0.059(3) -0.017(2) 0.004(2) -0.015(2)
C4 0.049(3) 0.048(3) 0.053(3) -0.006(2) -0.005(2) -0.019(2)
C5 0.043(3) 0.049(3) 0.056(3) -0.012(2) -0.004(2) -0.019(2)
C6 0.046(3) 0.045(3) 0.048(3) -0.002(2) 0.000(2) -0.016(2)
C7 0.045(3) 0.049(3) 0.060(3) -0.016(2) 0.000(2) -0.020(2)
C8 0.050(3) 0.047(3) 0.059(3) -0.011(2) -0.001(2) -0.018(2)
C9 0.050(3) 0.047(3) 0.047(3) -0.011(2) -0.003(2) -0.010(2)
C10 0.043(3) 0.049(3) 0.058(3) -0.013(2) 0.001(2) -0.015(2)
C11 0.048(3) 0.047(3) 0.056(3) -0.012(2) -0.004(2) -0.014(2)
C12 0.047(3) 0.054(3) 0.074(3) -0.018(3) 0.001(2) -0.017(2)
C13 0.043(3) 0.057(3) 0.077(3) -0.016(3) -0.001(2) -0.016(2)
C14 0.049(3) 0.052(3) 0.060(3) -0.008(2) -0.003(2) -0.018(2)
C15 0.049(3) 0.054(3) 0.056(3) -0.013(2) -0.003(2) -0.017(2)
C16 0.049(3) 0.056(3) 0.052(3) -0.012(2) -0.002(2) -0.020(2)
C17 0.056(3) 0.051(3) 0.060(3) -0.014(2) -0.004(2) -0.017(2)
C18 0.058(3) 0.055(3) 0.050(3) -0.019(2) 0.004(2) -0.020(2)
C19 0.052(3) 0.052(3) 0.048(3) -0.007(2) -0.003(2) -0.020(2)
C20 0.047(3) 0.049(3) 0.049(3) -0.011(2) 0.007(2) -0.016(2)
C21 0.060(3) 0.062(3) 0.072(3) -0.016(3) -0.004(3) -0.020(3)
C22 0.051(3) 0.063(3) 0.080(4) -0.027(3) -0.004(3) -0.013(2)
N5 0.045(3) 0.049(3) 0.073(3) -0.017(3) -0.009(3) -0.013(2)
C23 0.116(5) 0.063(4) 0.082(4) -0.016(3) -0.044(4) -0.005(4)
C24 0.059(3) 0.052(3) 0.066(3) -0.012(2) 0.001(2) -0.017(2)
N6 0.052(2) 0.046(2) 0.078(3) -0.008(2) 0.003(2) -0.0127(19)
C25 0.054(3) 0.052(3) 0.063(3) -0.003(2) -0.007(2) -0.016(2)
C26 0.078(4) 0.048(3) 0.107(5) -0.001(3) 0.006(3) -0.013(3)
C31 0.051(3) 0.054(3) 0.048(3) -0.013(2) 0.003(2) -0.016(2)
C32 0.061(3) 0.049(3) 0.058(3) -0.006(2) 0.003(2) -0.012(2)
C33 0.072(4) 0.047(3) 0.066(3) -0.005(3) -0.002(3) -0.007(3)
C34 0.062(3) 0.048(3) 0.085(4) -0.021(3) -0.002(3) -0.002(3)
C35 0.056(3) 0.078(4) 0.055(3) -0.020(3) 0.012(2) -0.015(3)
C36 0.054(3) 0.050(3) 0.057(3) -0.009(2) 0.000(2) -0.015(2)
F31 0.090(2) 0.0569(17) 0.0677(19) -0.0031(15) 0.0187(17) -0.0162(16)
F32 0.115(3) 0.0470(18) 0.106(3) -0.0030(18) 0.014(2) -0.0067(18)
F33 0.093(3) 0.067(2) 0.107(3) -0.028(2) 0.014(2) 0.0039(18)
F34 0.091(3) 0.090(2) 0.084(2) -0.0207(19) 0.033(2) -0.012(2)
F35 0.080(2) 0.0613(18) 0.0652(18) -0.0045(15) 0.0111(15) -0.0185(16)
C41 0.044(3) 0.046(3) 0.056(3) -0.010(2) 0.003(2) -0.011(2)
C42 0.043(3) 0.046(3) 0.056(3) -0.010(2) -0.002(2) -0.006(2)
C43 0.045(3) 0.050(3) 0.068(3) -0.018(2) -0.011(2) -0.008(2)
C44 0.043(3) 0.045(3) 0.093(4) -0.020(3) 0.001(3) -0.020(2)
C45 0.055(3) 0.052(3) 0.068(3) -0.013(3) 0.012(3) -0.016(2)
C46 0.050(3) 0.052(3) 0.053(3) -0.014(2) -0.003(2) -0.012(2)
F41 0.0655(18) 0.0638(17) 0.0550(16) -0.0053(14) -0.0040(13) -0.0234(15)
F42 0.0629(18) 0.0715(19) 0.077(2) -0.0201(16) -0.0190(15) -0.0186(15)
F43 0.0510(17) 0.0642(18) 0.115(3) -0.0278(18) 0.0024(16) -0.0259(15)
F44 0.075(2) 0.0662(19) 0.085(2) -0.0195(17) 0.0245(17) -0.0349(16)
F45 0.0695(19) 0.0642(17) 0.0590(17) -0.0112(14) 0.0042(14) -0.0244(15)
C51 0.047(3) 0.047(3) 0.067(3) -0.017(2) 0.003(2) -0.017(2)
C52 0.054(3) 0.049(3) 0.073(3) -0.016(3) -0.002(3) -0.012(2)
C53 0.071(4) 0.066(4) 0.089(4) -0.028(3) 0.021(3) -0.025(3)
C54 0.047(3) 0.051(3) 0.122(5) -0.030(4) 0.018(3) -0.015(3)
C55 0.046(3) 0.049(3) 0.104(5) -0.009(3) -0.009(3) -0.015(2)
C56 0.052(3) 0.050(3) 0.073(4) -0.016(3) 0.004(3) -0.018(2)
F51 0.083(2) 0.070(2) 0.0646(19) -0.0168(16) 0.0066(16) -0.0115(17)
F52 0.127(3) 0.085(2) 0.098(3) -0.039(2) 0.048(2) -0.021(2)
F53 0.068(2) 0.062(2) 0.175(4) -0.040(2) 0.033(2) -0.0065(17)
F54 0.068(2) 0.0592(19) 0.140(3) -0.012(2) -0.021(2) -0.0062(17)
F55 0.077(2) 0.0661(19) 0.071(2) -0.0113(16) -0.0148(16) -0.0100(16)
C61 0.049(3) 0.047(3) 0.057(3) -0.016(2) -0.002(2) -0.015(2)
C62 0.056(3) 0.049(3) 0.061(3) -0.008(2) -0.008(2) -0.014(2)
C63 0.052(3) 0.066(3) 0.078(4) -0.015(3) -0.016(3) -0.019(3)
C64 0.053(3) 0.062(3) 0.095(4) -0.024(3) -0.004(3) -0.025(3)
C65 0.054(3) 0.054(3) 0.079(4) -0.009(3) 0.002(3) -0.020(2)
C66 0.051(3) 0.055(3) 0.061(3) -0.014(2) -0.002(2) -0.018(2)
F61 0.073(2) 0.0647(19) 0.079(2) 0.0031(16) -0.0207(16) -0.0226(16)
F62 0.074(2) 0.097(3) 0.101(3) -0.008(2) -0.0396(19) -0.0294(19)
F63 0.062(2) 0.078(2) 0.127(3) -0.025(2) -0.0102(18) -0.0364(17)
F64 0.081(2) 0.066(2) 0.107(3) 0.0032(19) -0.0070(19) -0.0404(18)
F65 0.0635(18) 0.0643(17) 0.0651(18) -0.0035(14) -0.0102(14) -0.0221(14)
N71 0.051(2) 0.046(2) 0.059(2) -0.0112(19) 0.0000(19) -0.0184(19)
C71 0.050(3) 0.066(3) 0.056(3) -0.013(3) 0.001(2) -0.020(2)
C72 0.074(4) 0.068(3) 0.060(3) -0.010(3) -0.010(3) -0.019(3)
C73 0.099(5) 0.070(4) 0.061(3) 0.002(3) -0.016(3) -0.022(3)
C74 0.105(5) 0.082(4) 0.072(4) 0.010(3) -0.014(4) -0.053(4)
C75 0.068(4) 0.076(4) 0.068(3) -0.007(3) -0.007(3) -0.032(3)
N72 0.067(3) 0.063(3) 0.056(2) -0.010(2) 0.000(2) -0.017(2)
Ni2 0.0806(7) 0.0729(7) 0.0477(5) -0.0053(5) -0.0054(5) -0.0018(5)
N81 0.083(4) 0.088(4) 0.052(3) -0.002(3) -0.004(3) 0.001(3)
N82 0.086(3) 0.065(3) 0.047(2) -0.004(2) -0.002(2) -0.005(2)
C81 0.089(4) 0.068(4) 0.057(3) -0.009(3) -0.007(3) -0.004(3)
C82 0.112(6) 0.097(5) 0.081(5) -0.021(4) -0.017(4) 0.016(4)
C83 0.097(5) 0.108(5) 0.068(4) -0.021(4) -0.015(4) 0.004(4)
C84 0.089(4) 0.073(4) 0.059(3) -0.007(3) -0.015(3) -0.001(3)
C85 0.078(4) 0.070(4) 0.056(3) -0.003(3) -0.005(3) 0.000(3)
C86 0.080(4) 0.075(4) 0.054(3) -0.007(3) -0.005(3) -0.004(3)
C87 0.074(4) 0.066(4) 0.068(4) -0.004(3) -0.006(3) 0.001(3)
C88 0.085(4) 0.077(4) 0.063(4) -0.004(3) -0.003(3) -0.001(3)
C89 0.079(4) 0.072(4) 0.051(3) -0.003(3) -0.005(3) -0.009(3)
C90 0.074(4) 0.076(4) 0.058(3) -0.010(3) -0.005(3) -0.006(3)
C101 0.094(5) 0.069(4) 0.069(4) -0.009(3) -0.014(3) -0.011(3)
C102 0.096(14) 0.057(8) 0.060(10) 0.003(6) -0.002(8) -0.006(9)
C103 0.130(12) 0.060(8) 0.057(7) -0.040(6) 0.005(7) 0.040(7)
C104 0.117(16) 0.045(8) 0.113(15) -0.006(8) -0.033(11) 0.006(8)
C105 0.102(13) 0.091(10) 0.054(8) 0.000(7) 0.018(8) -0.002(8)
C106 0.063(10) 0.087(12) 0.087(12) 0.004(8) -0.009(7) 0.014(7)
F101 0.068(5) 0.100(6) 0.107(6) -0.014(5) 0.003(4) -0.012(5)
F102 0.093(6) 0.094(6) 0.147(8) -0.034(5) 0.026(5) 0.030(5)
F103 0.134(8) 0.038(3) 0.140(7) -0.014(4) -0.008(6) 0.020(4)
F104 0.142(10) 0.067(5) 0.180(11) 0.062(6) 0.014(8) -0.013(6)
F105 0.129(8) 0.099(7) 0.087(6) 0.019(5) -0.002(6) -0.011(6)
C111 0.068(4) 0.071(4) 0.063(3) -0.006(3) -0.007(3) -0.008(3)
C112 0.068(4) 0.066(3) 0.064(3) -0.015(3) 0.004(3) -0.013(3)
C113 0.067(4) 0.071(4) 0.057(3) -0.007(3) 0.000(3) -0.008(3)
C114 0.074(4) 0.076(4) 0.074(4) -0.003(3) -0.006(3) -0.015(3)
C115 0.087(5) 0.103(5) 0.091(5) 0.005(4) -0.005(4) -0.041(4)
C116 0.097(5) 0.087(5) 0.066(4) 0.016(3) -0.005(4) -0.020(4)
F111 0.069(2) 0.093(2) 0.0621(18) -0.0151(17) -0.0015(15) -0.0218(18)
F112 0.0651(19) 0.087(2) 0.0603(18) -0.0147(17) -0.0077(14) -0.0147(16)
F113 0.082(2) 0.108(3) 0.102(3) -0.011(2) -0.017(2) -0.038(2)
F114 0.126(4) 0.142(4) 0.122(3) 0.024(3) -0.004(3) -0.070(3)
F115 0.143(4) 0.133(4) 0.074(2) 0.026(2) -0.007(2) -0.045(3)
N121 0.083(4) 0.079(3) 0.051(3) -0.004(2) -0.002(2) -0.005(3)

loop_
_atom_type_symbol
_atom_type_description
_atom_type_scat_dispersion_real
_atom_type_scat_dispersion_imag
_atom_type_scat_source
C C 0.0033 0.0016 'International Tables Vol C Tables 4.2.6.8 and 6.1.1.4'
H H 0.0000 0.0000 'International Tables Vol C Tables 4.2.6.8 and 6.1.1.4'
N N 0.0061 0.0033 'International Tables Vol C Tables 4.2.6.8 and 6.1.1.4'
F F 0.0171 0.0103 'International Tables Vol C Tables 4.2.6.8 and 6.1.1.4'
Ni Ni 0.3393 1.1124 'International Tables Vol C Tables 4.2.6.8 and 6.1.1.4'

loop_
_geom_angle_atom_site_label_1
_geom_angle_atom_site_label_2
_geom_angle_atom_site_label_3
_geom_angle
_geom_angle_site_symmetry_1
_geom_angle_site_symmetry_3
N3 Ni1 N4 89.35(14) . .
N3 Ni1 N1 177.18(17) . .
N4 Ni1 N1 90.03(14) . .
N3 Ni1 N2 90.48(14) . .
N4 Ni1 N2 178.31(16) . .
N1 Ni1 N2 90.22(14) . .
N3 Ni1 N72 91.45(17) . .
N4 Ni1 N72 91.85(15) . .
N1 Ni1 N72 91.32(16) . .
N2 Ni1 N72 86.47(15) . .
N3 Ni1 N71 91.33(15) . .
N4 Ni1 N71 88.72(14) . .
N1 Ni1 N71 85.91(15) . .
N2 Ni1 N71 92.96(14) . .
N72 Ni1 N71 177.17(16) . .
C4 N1 C1 108.6(4) . .
C4 N1 Ni1 125.6(3) . .
C1 N1 Ni1 125.4(3) . .
C6 N2 C9 108.9(4) . .
C6 N2 Ni1 125.6(3) . .
C9 N2 Ni1 124.9(3) . .
C11 N3 C14 105.1(4) . .
C11 N3 Ni1 126.7(3) . .
C14 N3 Ni1 128.1(3) . .
C19 N4 C16 105.4(4) . .
C19 N4 Ni1 127.3(3) . .
C16 N4 Ni1 127.3(3) . .
C20 C1 N1 124.6(4) . .
C20 C1 C2 123.5(4) . .
N1 C1 C2 111.9(4) . .
C1 C2 C21 112.7(4) . .
C1 C2 C3 103.1(4) . .
C21 C2 C3 103.8(4) . .
C4 C3 C22 113.7(4) . .
C4 C3 C2 103.1(4) . .
C22 C3 C2 104.8(4) . .
N1 C4 C5 124.6(4) . .
N1 C4 C3 112.5(4) . .
C5 C4 C3 122.9(4) . .
C6 C5 C4 128.2(4) . .
C6 C5 C41 116.7(4) . .
C4 C5 C41 115.0(4) . .
N2 C6 C5 124.9(4) . .
N2 C6 C7 113.4(4) . .
C5 C6 C7 121.7(4) . .
C6 C7 C24 116.8(4) . .
C6 C7 C8 103.1(3) . .
C24 C7 C8 104.5(4) . .
C9 C8 C25 117.4(4) . .
C9 C8 C7 103.3(3) . .
C25 C8 C7 104.4(4) . .
C10 C9 N2 124.9(4) . .
C10 C9 C8 123.7(4) . .
N2 C9 C8 111.3(4) . .
C9 C10 C11 127.8(4) . .
C9 C10 C51 116.9(4) . .
C11 C10 C51 115.1(4) . .
N3 C11 C10 124.5(4) . .
N3 C11 C12 110.4(4) . .
C10 C11 C12 125.1(4) . .
C13 C12 C11 107.1(4) . .
C12 C13 C14 107.1(4) . .
N3 C14 C15 122.9(4) . .
N3 C14 C13 110.3(4) . .
C15 C14 C13 126.7(4) . .
C16 C15 C14 127.5(4) . .
C16 C15 C61 116.2(4) . .
C14 C15 C61 116.0(4) . .
N4 C16 C15 124.4(4) . .
N4 C16 C17 109.6(4) . .
C15 C16 C17 125.8(4) . .
C18 C17 C16 107.2(4) . .
C17 C18 C19 106.7(4) . .
N4 C19 C18 111.0(4) . .
N4 C19 C20 124.0(4) . .
C18 C19 C20 124.8(4) . .
C1 C20 C19 127.8(4) . .
C1 C20 C31 116.7(4) . .
C19 C20 C31 115.3(4) . .
N5' C21 C2 111.8(7) . .
N5 C21 C2 102.7(4) . .
N5 C22 C3 104.5(4) . .
N5' C22 C3 106.7(7) . .
C22 N5 C21 104.0(4) . .
C22 N5 C23 111.0(4) . .
C21 N5 C23 110.3(5) . .
C21 N5' C23 111.7(13) . .
C21 N5' C22 103.4(11) . .
C23 N5' C22 107.4(12) . .
N6 C24 C7 102.2(4) . .
C26 N6 C24 113.4(4) . .
C26 N6 C25 113.5(4) . .
C24 N6 C25 104.0(4) . .
N6 C25 C8 102.6(4) . .
C32 C31 C36 114.6(4) . .
C32 C31 C20 121.2(4) . .
C36 C31 C20 124.2(4) . .
C33 C32 F31 117.0(5) . .
C33 C32 C31 124.9(5) . .
F31 C32 C31 118.1(4) . .
F32 C33 C32 121.5(5) . .
F32 C33 C34 120.1(5) . .
C32 C33 C34 118.4(5) . .
F33 C34 C35 119.7(5) . .
F33 C34 C33 120.4(5) . .
C35 C34 C33 119.9(5) . .
F34 C35 C34 120.0(5) . .
F34 C35 C36 120.3(5) . .
C34 C35 C36 119.7(5) . .
F35 C36 C35 118.2(4) . .
F35 C36 C31 119.3(4) . .
C35 C36 C31 122.5(5) . .
C46 C41 C42 116.0(4) . .
C46 C41 C5 120.2(4) . .
C42 C41 C5 123.8(4) . .
F41 C42 C43 118.1(4) . .
F41 C42 C41 119.0(4) . .
C43 C42 C41 122.9(5) . .
F42 C43 C42 121.0(5) . .
F42 C43 C44 120.2(4) . .
C42 C43 C44 118.9(4) . .
F43 C44 C45 120.5(5) . .
F43 C44 C43 118.8(5) . .
C45 C44 C43 120.6(4) . .
F44 C45 C44 120.3(4) . .
F44 C45 C46 120.8(5) . .
C44 C45 C46 118.9(5) . .
F45 C46 C41 120.2(4) . .
F45 C46 C45 117.1(4) . .
C41 C46 C45 122.7(4) . .
C52 C51 C56 115.5(4) . .
C52 C51 C10 124.4(5) . .
C56 C51 C10 120.1(4) . .
F51 C52 C51 119.7(4) . .
F51 C52 C53 116.9(5) . .
C51 C52 C53 123.4(5) . .
F52 C53 C52 121.7(6) . .
F52 C53 C54 119.0(5) . .
C52 C53 C54 119.3(5) . .
F53 C54 C55 120.9(6) . .
F53 C54 C53 120.2(6) . .
C55 C54 C53 118.8(5) . .
F54 C55 C54 119.5(5) . .
F54 C55 C56 119.6(6) . .
C54 C55 C56 120.8(6) . .
F55 C56 C55 118.5(5) . .
F55 C56 C51 119.4(4) . .
C55 C56 C51 122.1(5) . .
C66 C61 C62 116.9(4) . .
C66 C61 C15 121.3(4) . .
C62 C61 C15 121.8(5) . .
F61 C62 C61 120.5(4) . .
F61 C62 C63 117.3(4) . .
C61 C62 C63 122.2(5) . .
F62 C63 C64 119.7(5) . .
F62 C63 C62 121.3(5) . .
C64 C63 C62 119.0(5) . .
F63 C64 C65 119.6(5) . .
F63 C64 C63 119.8(5) . .
C65 C64 C63 120.6(5) . .
F64 C65 C64 121.2(5) . .
F64 C65 C66 120.2(5) . .
C64 C65 C66 118.7(5) . .
C61 C66 F65 120.4(4) . .
C61 C66 C65 122.6(5) . .
F65 C66 C65 117.0(5) . .
C75 N71 C71 116.9(5) . .
C75 N71 Ni1 120.9(3) . .
C71 N71 Ni1 121.8(3) . .
N71 C71 C72 123.8(5) . .
C73 C72 C71 118.3(5) . .
C74 C73 C72 118.9(6) . .
C73 C74 C75 118.5(6) . .
N71 C75 C74 123.5(5) . .
C76 N72 C80 118.1(8) . .
C80' N72 C76' 116.8(8) . .
C76 N72 Ni1 124.8(6) . .
C80' N72 Ni1 125.1(6) . .
C80 N72 Ni1 117.1(6) . .
C76' N72 Ni1 117.7(5) . .
N72 C76 C77 126.5(12) . .
C76 C77 C78 114.8(14) . .
C79 C78 C77 119.8(13) . .
C78 C79 C80 119.3(13) . .
N72 C80 C79 120.3(11) . .
C77' C76' N72 122.8(11) . .
C76' C77' C78' 116.1(13) . .
C79' C78' C77' 121.8(16) . .
C78' C79' C80' 116.5(15) . .
N72 C80' C79' 125.5(12) . .
N81 Ni2 N81 180.0 2_876 .
N81 Ni2 N82 90.22(19) 2_876 .
N81 Ni2 N82 89.78(19) . .
N81 Ni2 N82 89.79(19) 2_876 2_876
N81 Ni2 N82 90.21(19) . 2_876
N82 Ni2 N82 180.0 . 2_876
N81 Ni2 N121 87.53(19) 2_876 2_876
N81 Ni2 N121 92.47(19) . 2_876
N82 Ni2 N121 89.24(19) . 2_876
N82 Ni2 N121 90.76(19) 2_876 2_876
N81 Ni2 N121 92.47(19) 2_876 .
N81 Ni2 N121 87.53(19) . .
N82 Ni2 N121 90.76(19) . .
N82 Ni2 N121 89.24(19) 2_876 .
N121 Ni2 N121 180.0(2) 2_876 .
C81 N81 C84 106.5(5) . .
C81 N81 Ni2 126.3(4) . .
C84 N81 Ni2 126.9(4) . .
C86 N82 C89 107.1(5) . .
C86 N82 Ni2 126.3(4) . .
C89 N82 Ni2 126.5(4) . .
N81 C81 C90 124.5(5) . 2_876
N81 C81 C82 112.1(6) . .
C90 C81 C82 123.4(6) 2_876 .
C83 C82 C81 104.9(6) . .
C83 C82 C91 109.4(7) . .
C81 C82 C91 124.7(8) . .
C82 C83 C84 105.4(6) . .
C82 C83 C92 103.5(7) . .
C84 C83 C92 126.9(8) . .
C85 C84 N81 123.9(6) . .
C85 C84 C83 125.0(6) . .
N81 C84 C83 111.1(5) . .
C84 C85 C86 128.4(6) . .
C84 C85 C101 116.7(6) . .
C86 C85 C101 114.8(5) . .
N82 C86 C85 124.5(5) . .
N82 C86 C87 110.9(5) . .
C85 C86 C87 124.6(5) . .
C88 C87 C86 105.5(5) . .
C88 C87 C94 99.0(7) . .
C86 C87 C94 116.7(7) . .
C87 C88 C89 105.1(5) . .
C87 C88 C95 110.1(6) . .
C89 C88 C95 114.2(7) . .
N82 C89 C90 124.3(5) . .
N82 C89 C88 111.4(5) . .
C90 C89 C88 124.3(6) . .
C89 C90 C81 128.0(6) . 2_876
C89 C90 C111 114.5(5) . .
C81 C90 C111 117.4(5) 2_876 .
N83' C91 C82 105.4(11) . .
N83 C91 C82 93.7(14) . .
N83 C92 C83 101.4(16) . .
N83' C92 C83 107.5(12) . .
C93 N83' C91 103.4(18) . .
C93 N83' C92 98.2(17) . .
C91 N83' C92 102.5(13) . .
C93 N83 C92 111(2) . .
C93 N83 C91 103(2) . .
C92 N83 C91 110(2) . .
N84' C94 C87 114.4(19) . .
N84 C94 C87 107.1(10) . .
N84 C95 C88 101.5(10) . .
N84' C95 C88 99.3(16) . .
C96 N84 C95 110.3(15) . .
C96 N84 C94 115.3(14) . .
C95 N84 C94 99.2(12) . .
C96' N84' C94 129(4) . .
C96' N84' C95 113(3) . .
C94 N84' C95 97(3) . .
C202 C101 C206 118.0(13) . .
C202 C101 C85 127.6(10) . .
C106 C101 C85 127.7(9) . .
C206 C101 C85 113.9(10) . .
C106 C101 C102 111.4(10) . .
C85 C101 C102 120.4(7) . .
F101 C102 C103 123.0(15) . .
F101 C102 C101 119.8(9) . .
C103 C102 C101 117.1(15) . .
C104 C103 C102 127.3(14) . .
C104 C103 F102 116.0(13) . .
C102 C103 F102 113.6(15) . .
C103 C104 F103 125.7(18) . .
C103 C104 C105 119.1(12) . .
F103 C104 C105 113.2(17) . .
F104 C105 C104 125.9(14) . .
F104 C105 C106 117.7(16) . .
C104 C105 C106 114.1(12) . .
C101 C106 F105 115.9(12) . .
C101 C106 C105 127.0(15) . .
F105 C106 C105 115.0(14) . .
C101 C202 F201 117.5(16) . .
C101 C202 C203 118(2) . .
F201 C202 C203 123.8(19) . .
C204 C203 C202 123(3) . .
C204 C203 F202 115(2) . .
C202 C203 F202 111(2) . .
C203 C204 F203 127(2) . .
C203 C204 C205 119.7(19) . .
F203 C204 C205 111.4(19) . .
F204 C205 C204 125.4(18) . .
F204 C205 C206 120.3(19) . .
C204 C205 C206 112.4(16) . .
F205 C206 C101 122.3(18) . .
F205 C206 C205 111.9(17) . .
C101 C206 C205 121.0(18) . .
C116 C111 C112 115.1(6) . .
C116 C111 C90 123.2(6) . .
C112 C111 C90 121.7(6) . .
F111 C112 C113 117.6(5) . .
F111 C112 C111 119.5(5) . .
C113 C112 C111 122.9(6) . .
F112 C113 C114 118.9(5) . .
F112 C113 C112 120.9(6) . .
C114 C113 C112 120.2(6) . .
F113 C114 C113 121.3(6) . .
F113 C114 C115 119.2(6) . .
C113 C114 C115 119.5(6) . .
F114 C115 C114 120.8(7) . .
F114 C115 C116 120.1(7) . .
C114 C115 C116 119.1(7) . .
F115 C116 C115 118.5(7) . .
F115 C116 C111 118.3(6) . .
C115 C116 C111 123.2(6) . .
C125 N121 C121 111.8(9) . .
C221 N121 C225 119.9(11) . .
C221 N121 Ni2 123.8(8) . .
C125 N121 Ni2 125.8(6) . .
C121 N121 Ni2 122.4(7) . .
C225 N121 Ni2 116.3(8) . .
N121 C121 C122 123.9(14) . .
C123 C122 C121 122.3(17) . .
C122 C123 C124 116.1(17) . .
C125 C124 C123 115.4(14) . .
N121 C125 C124 130.1(12) . .
N121 C221 C222 125.4(15) . .
C221 C222 C223 116.0(17) . .
C224 C223 C222 119(2) . .
C223 C224 C225 124.3(19) . .
N121 C225 C224 114.7(15) . .

loop_
_geom_bond_atom_site_label_1
_geom_bond_atom_site_label_2
_geom_bond_distance
_geom_bond_site_symmetry_2
Ni1 N3 2.037(4) .
Ni1 N4 2.044(4) .
Ni1 N1 2.076(4) .
Ni1 N2 2.081(4) .
Ni1 N72 2.181(4) .
Ni1 N71 2.192(4) .
N1 C4 1.362(5) .
N1 C1 1.388(6) .
N2 C6 1.353(6) .
N2 C9 1.390(6) .
N3 C11 1.366(6) .
N3 C14 1.394(6) .
N4 C19 1.359(6) .
N4 C16 1.387(6) .
C1 C20 1.371(6) .
C1 C2 1.505(6) .
C2 C21 1.529(7) .
C2 C3 1.541(6) .
C3 C4 1.514(6) .
C3 C22 1.537(7) .
C4 C5 1.403(6) .
C5 C6 1.394(6) .
C5 C41 1.504(6) .
C6 C7 1.500(6) .
C7 C24 1.527(7) .
C7 C8 1.542(6) .
C8 C9 1.516(6) .
C8 C25 1.525(7) .
C9 C10 1.370(6) .
C10 C11 1.418(6) .
C10 C51 1.490(6) .
C11 C12 1.431(7) .
C12 C13 1.354(6) .
C13 C14 1.416(7) .
C14 C15 1.404(6) .
C15 C16 1.391(6) .
C15 C61 1.507(6) .
C16 C17 1.429(6) .
C17 C18 1.354(7) .
C18 C19 1.424(6) .
C19 C20 1.429(6) .
C20 C31 1.488(6) .
C21 N5' 1.429(16) .
C21 N5 1.469(6) .
C22 N5 1.461(7) .
C22 N5' 1.513(17) .
N5 C23 1.490(8) .
N5' C23 1.504(18) .
C24 N6 1.460(6) .
N6 C26 1.460(7) .
N6 C25 1.466(6) .
C31 C32 1.377(7) .
C31 C36 1.382(7) .
C32 C33 1.347(7) .
C32 F31 1.361(6) .
C33 F32 1.336(6) .
C33 C34 1.378(8) .
C34 F33 1.348(6) .
C34 C35 1.360(8) .
C35 F34 1.341(6) .
C35 C36 1.376(7) .
C36 F35 1.350(6) .
C41 C46 1.378(7) .
C41 C42 1.385(6) .
C42 F41 1.358(5) .
C42 C43 1.368(6) .
C43 F42 1.338(5) .
C43 C44 1.377(7) .
C44 F43 1.343(5) .
C44 C45 1.364(7) .
C45 F44 1.337(6) .
C45 C46 1.383(7) .
C46 F45 1.342(5) .
C51 C52 1.367(7) .
C51 C56 1.393(7) .
C52 F51 1.349(6) .
C52 C53 1.371(7) .
C53 F52 1.347(6) .
C53 C54 1.381(9) .
C54 F53 1.345(6) .
C54 C55 1.357(8) .
C55 F54 1.356(7) .
C55 C56 1.364(7) .
C56 F55 1.340(6) .
C61 C66 1.356(7) .
C61 C62 1.374(7) .
C62 F61 1.351(6) .
C62 C63 1.380(7) .
C63 F62 1.336(6) .
C63 C64 1.366(8) .
C64 F63 1.350(6) .
C64 C65 1.359(8) .
C65 F64 1.350(6) .
C65 C66 1.392(7) .
C66 F65 1.358(6) .
N71 C75 1.326(6) .
N71 C71 1.334(6) .
C71 C72 1.382(7) .
C72 C73 1.378(8) .
C73 C74 1.373(8) .
C74 C75 1.390(8) .
N72 C76 1.279(13) .
N72 C80' 1.281(13) .
N72 C80 1.383(12) .
N72 C76' 1.414(12) .
C76 C77 1.400(14) .
C77 C78 1.428(17) .
C78 C79 1.356(15) .
C79 C80 1.404(15) .
C76' C77' 1.381(14) .
C77' C78' 1.423(18) .
C78' C79' 1.348(17) .
C79' C80' 1.425(16) .
Ni2 N81 2.056(5) 2_876
Ni2 N81 2.056(5) .
Ni2 N82 2.058(5) .
Ni2 N82 2.058(5) 2_876
Ni2 N121 2.193(5) 2_876
Ni2 N121 2.193(5) .
N81 C81 1.383(8) .
N81 C84 1.387(7) .
N82 C86 1.380(7) .
N82 C89 1.382(7) .
C81 C90 1.398(8) 2_876
C81 C82 1.459(9) .
C82 C83 1.454(9) .
C82 C91 1.553(15) .
C83 C84 1.469(9) .
C83 C92 1.549(15) .
C84 C85 1.378(8) .
C85 C86 1.394(8) .
C85 C101 1.485(8) .
C86 C87 1.461(8) .
C87 C88 1.453(8) .
C87 C94 1.617(15) .
C88 C89 1.455(8) .
C88 C95 1.652(14) .
C89 C90 1.394(8) .
C90 C81 1.398(8) 2_876
C90 C111 1.507(8) .
C91 N83' 1.473(15) .
C91 N83 1.52(3) .
C92 N83 1.33(3) .
C92 N83' 1.517(16) .
N83' C93 1.37(3) .
N83 C93 1.32(3) .
C94 N84' 1.39(4) .
C94 N84 1.52(2) .
C95 N84 1.469(19) .
C95 N84' 1.65(4) .
N84 C96 1.42(3) .
N84' C96' 1.26(4) .
C101 C202 1.27(2) .
C101 C106 1.338(15) .
C101 C206 1.41(2) .
C101 C102 1.503(18) .
C102 F101 1.339(16) .
C102 C103 1.362(14) .
C103 C104 1.25(2) .
C103 F102 1.426(17) .
C104 F103 1.338(11) .
C104 C105 1.38(2) .
C105 F104 1.299(13) .
C105 C106 1.454(17) .
C106 F105 1.368(17) .
C202 F201 1.345(19) .
C202 C203 1.381(19) .
C203 C204 1.26(2) .
C203 F202 1.41(2) .
C204 F203 1.366(16) .
C204 C205 1.37(2) .
C205 F204 1.293(16) .
C205 C206 1.451(19) .
C206 F205 1.36(2) .
C111 C116 1.379(9) .
C111 C112 1.380(8) .
C112 F111 1.352(6) .
C112 C113 1.365(8) .
C113 F112 1.350(6) .
C113 C114 1.360(8) .
C114 F113 1.332(7) .
C114 C115 1.369(9) .
C115 F114 1.335(8) .
C115 C116 1.379(9) .
C116 F115 1.358(7) .
N121 C221 1.249(16) .
N121 C125 1.334(13) .
N121 C121 1.364(15) .
N121 C225 1.381(17) .
C121 C122 1.397(19) .
C122 C123 1.34(2) .
C123 C124 1.46(2) .
C124 C125 1.370(17) .
C221 C222 1.38(2) .
C222 C223 1.38(3) .
C223 C224 1.26(3) .
C224 C225 1.42(2) .

loop_
_platon_squeeze_void_nr
_platon_squeeze_void_average_x
_platon_squeeze_void_average_y
_platon_squeeze_void_average_z
_platon_squeeze_void_volume
_platon_squeeze_void_count_electrons
1 0.500 0.500 0.500 527.5 84.3
2 0.319 0.464 0.950 9.2 0.7
3 0.681 0.536 0.050 9.2 0.9
